data_7245962
loop_
_publ_author_name
'Chen, Di-Ming'
'Zhang, Xue-Jing'

_publ_section_title
;
 Enhancing the stability of metal--organic framework via ligand
 modification: scalable synthesis and high selectivity of CO2 sorption
 property
;
_journal_issue 3
_journal_name_full CrystEngComm
_journal_page_first 467
_journal_page_last 472
_journal_paper_doi 10.1039/D2CE01496C
_journal_volume 25
_journal_year 2023
_chemical_formula_moiety 'C20 H17 Cu2 N6 O5, N0.5 O1.5'
_chemical_formula_sum 'C20 H17 Cu2 N6.5 O6.5'
_chemical_formula_weight 579.48
_space_group_crystal_system orthorhombic
_space_group_IT_number 50
_space_group_name_Hall '-P 2ab 2b'
_space_group_name_H-M_alt 'P b a n :2'
_atom_sites_solution_hydrogens geom
_atom_sites_solution_primary direct
_atom_sites_solution_secondary difmap
_audit_creation_date 2014-09-14
_audit_creation_method
;
Olex2 1.2
(compiled 2014.08.28 svn.r2986 for OlexSys, GUI svn.r4874)
;
_audit_update_record
;
2014-09-14 deposited with the CCDC.	2022-12-05 downloaded from the CCDC.
;
_cell_angle_alpha 90.00
_cell_angle_beta 90.00
_cell_angle_gamma 90.00
_cell_formula_units_Z 8
_cell_length_a 13.7089(4)
_cell_length_b 26.6171(6)
_cell_length_c 15.8127(4)
_cell_measurement_temperature 293(2)
_cell_volume 5769.9(3)
_computing_molecular_graphics 'Olex2 (Dolomanov et al., 2009)'
_computing_publication_material 'Olex2 (Dolomanov et al., 2009)'
_computing_structure_refinement 'XL (Sheldrick, 2008)'
_computing_structure_solution 'ShelXS (Sheldrick, 2008)'
_diffrn_ambient_temperature 293(2)
_diffrn_measured_fraction_theta_full 0.999
_diffrn_measured_fraction_theta_max 0.999
_diffrn_radiation_monochromator graphite
_diffrn_radiation_type MoK\a
_diffrn_radiation_wavelength 0.71073
_diffrn_reflns_av_R_equivalents 0.0282
_diffrn_reflns_av_unetI/netI 0.0297
_diffrn_reflns_limit_h_max 16
_diffrn_reflns_limit_h_min -9
_diffrn_reflns_limit_k_max 19
_diffrn_reflns_limit_k_min -31
_diffrn_reflns_limit_l_max 17
_diffrn_reflns_limit_l_min -18
_diffrn_reflns_number 14857
_diffrn_reflns_theta_full 25.00
_diffrn_reflns_theta_max 25.00
_diffrn_reflns_theta_min 2.49
_diffrn_source 'fine-focus sealed tube'
_exptl_absorpt_coefficient_mu 1.517
_exptl_crystal_density_diffrn 1.334
_exptl_crystal_density_method 'not measured'
_exptl_crystal_description block
_exptl_crystal_F_000 2340
_exptl_crystal_size_max 0.4
_exptl_crystal_size_mid 0.2
_exptl_crystal_size_min 0.2
_platon_squeeze_details
;
;
_refine_diff_density_max 1.101
_refine_diff_density_min -0.494
_refine_diff_density_rms 0.096
_refine_ls_extinction_method none
_refine_ls_goodness_of_fit_ref 1.069
_refine_ls_hydrogen_treatment mixed
_refine_ls_matrix_type full
_refine_ls_number_parameters 321
_refine_ls_number_reflns 5093
_refine_ls_number_restraints 40
_refine_ls_restrained_S_all 1.087
_refine_ls_R_factor_all 0.0620
_refine_ls_R_factor_gt 0.0550
_refine_ls_shift/su_max 0.000
_refine_ls_shift/su_mean 0.000
_refine_ls_structure_factor_coef Fsqd
_refine_ls_weighting_details 'calc w=1/[\s^2^(Fo^2^)+(0.0820P)^2^+14.2690P] where P=(Fo^2^+2Fc^2^)/3'
_refine_ls_weighting_scheme calc
_refine_ls_wR_factor_gt 0.1550
_refine_ls_wR_factor_ref 0.1602
_reflns_number_gt 4369
_reflns_number_total 5093
_reflns_threshold_expression >2sigma(I)
_cod_data_source_file d2ce01496c2.cif
_cod_data_source_block p110729c
_cod_depositor_comments 'Adding full bibliography for 7245961--7245963.cif.'
_cod_original_sg_symbol_H-M 'P b a n'
_cod_original_formula_sum 'C20 H17 Cu2 N6.50 O6.50'
_cod_database_code 7245962
_olex2_refinement_description
;
1. Fixed Uiso
 At 1.2 times of:
  All C(H) groups, All C(H,H) groups
2. Restrained distances
 O1-H1
 0.84 with sigma of 0.01
3. Rigid bond restraints
 O7, N1, O6
 with sigma for 1-2 distances of 0.01 and sigma for 1-3 distances of 0.01
4. Uiso/Uaniso restraints and constraints
Uanis(C23) \\sim Ueq, Uanis(C24) \\sim Ueq, Uanis(C13) \\sim Ueq, Uanis(C9)
\\sim Ueq, Uanis(C15) \\sim Ueq, Uanis(C14) \\sim Ueq: with sigma of 0.01 and
sigma for terminal atoms of 0.02
5.a Secondary CH2 refined with riding coordinates:
 C33(H33B,H33A), C2(H2A,H2B)
5.b Aromatic/amide H refined with riding coordinates:
 C25(H25), C28(H28), C32(H32), C30(H30), C31(H31), C21(H21), C22(H22),
 C24(H24), C26(H26), C13(H13), C14(H14), C15(H15)
;
_olex2_computing_structure_solution_long 'ShelXS (Sheldrick, 2008)'
_olex2_submission_special_instructions 'No special instructions were received'

loop_
_space_group_symop_id
_space_group_symop_operation_xyz
1 'x, y, z'
2 '-x+1/2, -y+1/2, z'
3 'x, -y+1/2, -z'
4 '-x+1/2, y, -z'
5 '-x, -y, -z'
6 'x-1/2, y-1/2, -z'
7 '-x, y-1/2, z'
8 'x-1/2, -y, z'

loop_
_atom_site_label
_atom_site_type_symbol
_atom_site_fract_x
_atom_site_fract_y
_atom_site_fract_z
_atom_site_U_iso_or_equiv
_atom_site_adp_type
_atom_site_occupancy
_atom_site_calc_flag
_atom_site_disorder_assembly
_atom_site_disorder_group
_atom_site_site_symmetry_order
_atom_site_refinement_flags_posn
_atom_site_refinement_flags_adp
_atom_site_refinement_flags_occupancy
Cu1 Cu 0.59684(4) 0.018802(19) 0.33738(3) 0.03284(19) Uani 1 d . . 1 . . .
Cu2 Cu 0.54975(4) 0.045185(19) 0.54407(3) 0.0333(2) Uani 1 d . . 1 . . .
O1 O 0.5937(3) 0.00067(12) 0.45596(18) 0.0328(7) Uani 1 d . . 1 D . .
O3 O 0.6028(3) -0.05152(11) 0.2993(2) 0.0396(8) Uani 1 d . . 1 . . .
N15 N 0.6017(3) 0.03596(14) 0.2137(2) 0.0327(8) Uani 1 d . . 1 . . .
C27 C 0.6244(3) 0.01306(16) -0.0089(3) 0.0309(9) Uani 1 d . . 1 . . .
N8 N 0.5400(3) 0.09857(15) 0.4564(2) 0.0404(10) Uani 1 d . . 1 . . .
C25 C 0.6020(4) 0.00602(18) 0.1484(3) 0.0352(10) Uani 1 d . . 1 . . .
H25 H 0.5945 -0.0287 0.1516 0.042 Uiso 1 calc . . 1 R . .
C28 C 0.6427(4) 0.02909(18) -0.1562(3) 0.0388(11) Uani 1 d . . 1 . . .
H28 H 0.6463 0.0520 -0.2005 0.047 Uiso 1 calc . . 1 R . .
C29 C 0.6522(3) -0.02161(17) -0.1733(3) 0.0335(10) Uani 1 d . . 1 . . .
N17 N 0.6145(3) 0.03141(14) 0.0762(2) 0.0335(8) Uani 1 d . . 1 . . .
N13 N 0.5642(3) 0.09036(14) 0.3737(2) 0.0386(9) Uani 1 d . . 1 . . .
O34 O 0.5790(3) -0.00168(12) 0.63422(19) 0.0366(7) Uani 1 d . . 1 . . .
C32 C 0.6281(4) 0.04657(17) -0.0746(3) 0.0373(11) Uani 1 d . . 1 . . .
H32 H 0.6208 0.0808 -0.0645 0.045 Uiso 1 calc . . 1 R . .
C33 C 0.6710(4) -0.04199(17) -0.2607(3) 0.0369(11) Uani 1 d . . 1 . . .
H33B H 0.7358 -0.0565 -0.2622 0.044 Uiso 1 calc . . 1 R . .
H33A H 0.6246 -0.0687 -0.2721 0.044 Uiso 1 calc . . 1 R . .
N14 N 0.5161(3) 0.16770(14) 0.3880(3) 0.0425(10) Uani 1 d . . 1 . . .
C30 C 0.6433(4) -0.05429(18) -0.1060(3) 0.0402(11) Uani 1 d . . 1 . . .
H30 H 0.6468 -0.0887 -0.1161 0.048 Uiso 1 calc . . 1 R . .
C31 C 0.6293(4) -0.03759(18) -0.0241(3) 0.0442(12) Uani 1 d . . 1 . . .
H31 H 0.6234 -0.0604 0.0202 0.053 Uiso 1 calc . . 1 R . .
C21 C 0.5489(4) 0.13218(17) 0.3341(3) 0.0452(13) Uani 1 d . . 1 . . .
H21 H 0.5591 0.1371 0.2765 0.054 Uiso 1 calc . . 1 R . .
C22 C 0.5113(4) 0.14497(17) 0.4637(3) 0.0443(12) Uani 1 d . . 1 . . .
H22 H 0.4908 0.1601 0.5137 0.053 Uiso 1 calc . . 1 R . .
C24 C 0.4025(6) 0.2365(2) 0.3907(6) 0.086(2) Uani 1 d . . 1 . U .
H24 H 0.3622 0.2184 0.4269 0.103 Uiso 1 calc . . 1 R . .
C23 C 0.4884(4) 0.21813(18) 0.3650(3) 0.0467(12) Uani 1 d . . 1 . U .
C26 C 0.6300(6) 0.0797(2) 0.1030(3) 0.0661(19) Uani 1 d . . 1 . . .
H26 H 0.6440 0.1064 0.0670 0.079 Uiso 1 calc . . 1 R . .
N16 N 0.6227(5) 0.08366(17) 0.1845(3) 0.0630(15) Uani 1 d . . 1 . . .
C9 C 0.4312(6) 0.3120(2) 0.3093(4) 0.0637(18) Uani 1 d . . 1 . U .
C13 C 0.3751(6) 0.2852(3) 0.3605(7) 0.095(3) Uani 1 d . . 1 . U .
H13 H 0.3155 0.2985 0.3774 0.114 Uiso 1 calc . . 1 R . .
C14 C 0.5476(6) 0.2462(3) 0.3182(5) 0.080(2) Uani 1 d . . 1 . U .
H14 H 0.6094 0.2343 0.3041 0.096 Uiso 1 calc . . 1 R . .
C15 C 0.5177(7) 0.2928(3) 0.2902(6) 0.090(2) Uani 1 d . . 1 . U .
H15 H 0.5599 0.3115 0.2567 0.108 Uiso 1 calc . . 1 R . .
O5 O 0.5015(3) 0.09724(11) 0.6231(2) 0.0434(8) Uani 1 d . . 1 . . .
C6 C 0.5644(4) -0.09191(18) 0.3224(3) 0.0446(13) Uani 1 d . . 1 . . .
N1 N 0.2500 0.1068(2) 0.5000 0.0583(18) Uani 1 d . . 2 S TU P
C2 C 0.6013(7) -0.1376(2) 0.2763(5) 0.098(3) Uani 1 d . . 1 . . .
H2A H 0.5812 -0.1351 0.2176 0.118 Uiso 1 calc . . 1 R . .
H2B H 0.6720 -0.1368 0.2772 0.118 Uiso 1 calc . . 1 R . .
O6 O 0.2500 0.0632(2) 0.5000 0.093(3) Uani 1 d . . 2 S TU P
O7 O 0.2949(9) 0.1281(4) 0.4528(9) 0.268(8) Uani 1 d . . 1 . U .
H1 H 0.638(3) -0.0169(19) 0.478(4) 0.061(19) Uiso 1 d . . 1 D . .
O0AA O 0.7695(3) 0.02641(12) 0.34561(19) 0.0382(8) Uani 1 d . . 1 . . .
C1AA C 0.6631(4) -0.00301(17) 0.6706(3) 0.0344(10) Uani 1 d . . 1 . . .

loop_
_atom_site_aniso_label
_atom_site_aniso_U_11
_atom_site_aniso_U_22
_atom_site_aniso_U_33
_atom_site_aniso_U_23
_atom_site_aniso_U_13
_atom_site_aniso_U_12
Cu1 0.0531(4) 0.0225(3) 0.0229(3) 0.00067(19) 0.0062(2) 0.0002(2)
Cu2 0.0528(4) 0.0230(3) 0.0242(3) -0.0006(2) 0.0070(2) -0.0006(2)
O1 0.0505(19) 0.0257(15) 0.0222(14) 0.0017(12) 0.0041(14) -0.0005(15)
O3 0.061(2) 0.0235(16) 0.0339(17) -0.0020(13) 0.0154(15) -0.0034(15)
N15 0.044(2) 0.0293(19) 0.0249(18) 0.0019(15) 0.0060(16) -0.0006(17)
C27 0.031(2) 0.036(2) 0.026(2) -0.0006(18) 0.0018(18) 0.0005(19)
N8 0.064(3) 0.027(2) 0.030(2) 0.0014(15) 0.0101(18) 0.0036(19)
C25 0.048(3) 0.030(2) 0.027(2) 0.0023(18) 0.0057(19) -0.004(2)
C28 0.056(3) 0.034(2) 0.027(2) 0.0072(18) 0.002(2) 0.005(2)
C29 0.039(2) 0.034(2) 0.028(2) 0.0014(18) -0.0019(19) 0.005(2)
N17 0.045(2) 0.0313(19) 0.0242(18) 0.0010(15) 0.0037(16) -0.0015(17)
N13 0.062(3) 0.027(2) 0.0274(19) 0.0036(15) 0.0062(18) 0.0045(18)
O34 0.053(2) 0.0306(16) 0.0267(15) 0.0033(13) 0.0028(14) 0.0018(15)
C32 0.051(3) 0.031(2) 0.030(2) 0.0011(18) 0.001(2) 0.003(2)
C33 0.050(3) 0.033(2) 0.027(2) 0.0013(18) 0.003(2) 0.003(2)
N14 0.065(3) 0.0238(19) 0.039(2) 0.0015(16) 0.002(2) 0.0047(19)
C30 0.060(3) 0.030(2) 0.031(2) 0.0019(19) 0.005(2) 0.004(2)
C31 0.071(4) 0.034(2) 0.027(2) 0.0096(19) 0.009(2) 0.004(3)
C21 0.074(4) 0.024(2) 0.037(3) 0.0011(19) 0.011(2) 0.004(2)
C22 0.072(4) 0.027(2) 0.034(2) -0.0003(19) 0.012(2) 0.005(2)
C24 0.079(4) 0.043(3) 0.135(6) 0.005(4) 0.013(4) 0.009(3)
C23 0.070(3) 0.025(2) 0.046(3) -0.001(2) -0.008(3) 0.005(2)
C26 0.129(6) 0.037(3) 0.032(3) 0.004(2) 0.009(3) -0.002(3)
N16 0.124(5) 0.036(2) 0.030(2) 0.0032(18) 0.016(3) -0.007(3)
C9 0.095(5) 0.030(3) 0.066(4) -0.005(3) -0.046(4) -0.001(3)
C13 0.076(5) 0.064(4) 0.145(7) -0.005(5) -0.015(5) 0.017(4)
C14 0.100(5) 0.047(3) 0.095(5) 0.024(4) 0.013(4) 0.010(4)
C15 0.126(6) 0.045(3) 0.099(5) 0.023(4) 0.007(5) 0.001(4)
O5 0.069(2) 0.0264(16) 0.0348(17) -0.0036(13) 0.0196(17) -0.0063(16)
C6 0.073(4) 0.026(2) 0.035(2) -0.005(2) 0.019(2) -0.005(2)
N1 0.067(4) 0.030(3) 0.078(5) 0.000 0.017(4) 0.000
C2 0.163(8) 0.032(3) 0.099(5) -0.015(3) 0.094(6) -0.021(4)
O6 0.067(4) 0.029(3) 0.184(8) 0.000 -0.045(5) 0.000
O7 0.188(10) 0.206(10) 0.41(2) 0.208(12) 0.083(10) -0.009(8)
O0AA 0.052(2) 0.0336(17) 0.0285(16) -0.0020(13) 0.0039(14) -0.0001(16)
C1AA 0.052(3) 0.028(2) 0.023(2) -0.0036(17) 0.008(2) 0.007(2)

loop_
_atom_type_symbol
_atom_type_description
_atom_type_scat_dispersion_real
_atom_type_scat_dispersion_imag
_atom_type_scat_source
C C 0.0033 0.0016 'International Tables Vol C Tables 4.2.6.8 and 6.1.1.4'
H H 0.0000 0.0000 'International Tables Vol C Tables 4.2.6.8 and 6.1.1.4'
Cu Cu 0.3201 1.2651 'International Tables Vol C Tables 4.2.6.8 and 6.1.1.4'
N N 0.0061 0.0033 'International Tables Vol C Tables 4.2.6.8 and 6.1.1.4'
O O 0.0106 0.0060 'International Tables Vol C Tables 4.2.6.8 and 6.1.1.4'

loop_
_geom_angle_atom_site_label_1
_geom_angle_atom_site_label_2
_geom_angle_atom_site_label_3
_geom_angle
_geom_angle_site_symmetry_1
_geom_angle_site_symmetry_3
_geom_angle_publ_flag
O1 Cu1 O3 93.44(13) . . ?
O1 Cu1 N15 178.57(15) . . ?
O1 Cu1 N13 87.44(14) . . ?
O1 Cu1 O0AA 89.45(13) . . ?
O3 Cu1 N15 85.24(14) . . ?
O3 Cu1 N13 169.67(17) . . ?
O3 Cu1 O0AA 93.22(13) . . ?
N15 Cu1 N13 93.95(15) . . ?
N15 Cu1 O0AA 90.07(13) . . ?
N13 Cu1 O0AA 97.08(15) . . ?
O1 Cu2 O1 86.62(13) . 5_656 ?
O1 Cu2 N8 87.50(14) . . ?
O1 Cu2 O34 94.10(13) . . ?
O1 Cu2 O5 172.71(13) . . ?
N8 Cu2 O1 108.63(15) . 5_656 ?
O34 Cu2 O1 80.58(13) . 5_656 ?
O34 Cu2 N8 170.74(17) . . ?
O34 Cu2 O5 93.18(14) . . ?
O5 Cu2 O1 94.91(13) . 5_656 ?
O5 Cu2 N8 85.26(15) . . ?
Cu1 O1 Cu2 98.63(14) . 5_656 ?
Cu2 O1 Cu1 123.66(17) . . ?
Cu2 O1 Cu2 93.38(13) . 5_656 ?
C6 O3 Cu1 135.3(3) . . ?
C25 N15 Cu1 129.2(3) . . ?
C25 N15 N16 107.2(4) . . ?
N16 N15 Cu1 122.8(3) . . ?
C32 C27 N17 119.5(4) . . ?
C31 C27 N17 120.2(4) . . ?
C31 C27 C32 120.3(4) . . ?
N13 N8 Cu2 122.4(3) . . ?
C22 N8 Cu2 129.5(3) . . ?
C22 N8 N13 108.1(4) . . ?
N15 C25 N17 111.6(4) . . ?
C29 C28 C32 121.6(4) . . ?
C28 C29 C33 123.2(4) . . ?
C30 C29 C28 117.1(4) . . ?
C30 C29 C33 119.7(4) . . ?
C25 N17 C27 129.7(4) . . ?
C25 N17 C26 103.4(4) . . ?
C26 N17 C27 126.4(4) . . ?
N8 N13 Cu1 118.1(3) . . ?
C21 N13 Cu1 134.7(3) . . ?
C21 N13 N8 106.6(4) . . ?
C1AA O34 Cu2 122.1(3) . . ?
C27 C32 C28 119.5(4) . . ?
C1AA C33 C29 113.7(4) 1_554 . ?
C21 N14 C23 125.5(4) . . ?
C22 N14 C21 105.3(4) . . ?
C22 N14 C23 129.1(4) . . ?
C31 C30 C29 122.2(4) . . ?
C27 C31 C30 119.2(4) . . ?
N13 C21 N14 110.5(4) . . ?
N8 C22 N14 109.5(4) . . ?
C23 C24 C13 117.4(7) . . ?
C24 C23 N14 119.8(6) . . ?
C14 C23 N14 120.2(6) . . ?
C14 C23 C24 120.1(6) . . ?
N16 C26 N17 111.8(5) . . ?
C26 N16 N15 105.9(4) . . ?
C13 C9 C15 116.7(6) . . ?
C13 C9 C2 121.4(8) . 7_665 ?
C15 C9 C2 121.9(8) . 7_665 ?
C9 C13 C24 122.7(8) . . ?
C23 C14 C15 120.1(8) . . ?
C9 C15 C14 122.7(8) . . ?
C6 O5 Cu2 126.4(3) 5_656 . ?
O3 C6 O5 126.8(4) . 5_656 ?
O3 C6 C2 114.3(4) . . ?
O5 C6 C2 118.8(4) 5_656 . ?
O7 N1 O6 120.4(7) 4_556 . ?
O7 N1 O6 120.4(7) . . ?
O7 N1 O7 119.2(15) . 4_556 ?
C9 C2 C6 116.9(5) 7_655 . ?
C1AA O0AA Cu1 132.7(3) 4_656 . ?
O34 C1AA C33 113.9(4) . 1_556 ?
O0AA C1AA O34 123.9(4) 4_656 . ?
O0AA C1AA C33 122.1(4) 4_656 1_556 ?

loop_
_geom_bond_atom_site_label_1
_geom_bond_atom_site_label_2
_geom_bond_distance
_geom_bond_site_symmetry_2
_geom_bond_publ_flag
Cu1 O1 1.937(3) . ?
Cu1 O3 1.968(3) . ?
Cu1 N15 2.009(4) . ?
Cu1 N13 2.039(4) . ?
Cu1 O0AA 2.379(4) . ?
Cu2 O1 1.925(3) . ?
Cu2 O1 2.315(3) 5_656 ?
Cu2 N8 1.989(4) . ?
Cu2 O34 1.936(3) . ?
Cu2 O5 1.979(3) . ?
O1 Cu2 2.315(3) 5_656 ?
O3 C6 1.252(6) . ?
N15 C25 1.305(6) . ?
N15 N16 1.382(6) . ?
C27 N17 1.438(6) . ?
C27 C32 1.370(6) . ?
C27 C31 1.371(7) . ?
N8 N13 1.368(5) . ?
N8 C22 1.301(6) . ?
C25 N17 1.337(6) . ?
C28 C29 1.382(6) . ?
C28 C32 1.387(6) . ?
C29 C33 1.506(6) . ?
C29 C30 1.380(6) . ?
N17 C26 1.369(7) . ?
N13 C21 1.294(6) . ?
O34 C1AA 1.288(6) . ?
C33 C1AA 1.507(6) 1_554 ?
N14 C21 1.350(6) . ?
N14 C22 1.344(6) . ?
N14 C23 1.441(6) . ?
C30 C31 1.383(7) . ?
C24 C23 1.339(9) . ?
C24 C13 1.430(10) . ?
C23 C14 1.329(9) . ?
C26 N16 1.298(7) . ?
C9 C13 1.325(12) . ?
C9 C15 1.327(11) . ?
C9 C2 1.505(8) 7_665 ?
C14 C15 1.380(10) . ?
O5 C6 1.257(6) 5_656 ?
C6 O5 1.257(6) 5_656 ?
C6 C2 1.506(7) . ?
N1 O6 1.161(8) . ?
N1 O7 1.122(9) 4_556 ?
N1 O7 1.122(9) . ?
C2 C9 1.505(8) 7_655 ?
O0AA C1AA 1.238(6) 4_656 ?
C1AA C33 1.507(6) 1_556 ?
C1AA O0AA 1.238(6) 4_656 ?

loop_
_platon_squeeze_void_nr
_platon_squeeze_void_average_x
_platon_squeeze_void_average_y
_platon_squeeze_void_average_z
_platon_squeeze_void_volume
_platon_squeeze_void_count_electrons
_platon_squeeze_void_content
1 -0.050 0.250 0.017 962 194 ' '
2 0.029 0.750 0.004 962 193 ' '
